data_4030553
loop_
_publ_author_name
'Qian, Renzhe'
'Roller, Alexander'
'Hammerschmidt, Friedrich'

_publ_section_title
;
 Phosphonate-Phosphinate Rearrangement.
;
_journal_issue 2
_journal_name_full 'The Journal of organic chemistry'
_journal_page_first 1082
_journal_paper_doi 10.1021/jo502567j
_journal_volume 80
_journal_year 2015
_chemical_formula_moiety 'C17 H26 N O5 P'
_chemical_formula_sum 'C17 H26 N O5 P'
_chemical_formula_weight 355.36
_chemical_melting_point 121.5(5)
_chemical_name_systematic
;
(S*,Sp*)-(+/-)-methyl N-Boc-N-(1,2,3,4-tetrahydronaphthalen-1-yl)-
hydroxymethylphosphonamidate
;
_space_group_IT_number 14
_symmetry_cell_setting monoclinic
_symmetry_space_group_name_Hall '-P 2ybc'
_symmetry_space_group_name_H-M 'P 1 21/c 1'
_atom_sites_solution_hydrogens geom
_atom_sites_solution_primary direct
_atom_sites_solution_secondary difmap
_audit_creation_method SHELXL-97
_cell_angle_alpha 90.00
_cell_angle_beta 110.184(2)
_cell_angle_gamma 90.00
_cell_formula_units_Z 8
_cell_length_a 16.6200(7)
_cell_length_b 12.9107(6)
_cell_length_c 18.0311(8)
_cell_measurement_reflns_used 9944
_cell_measurement_temperature 100(2)
_cell_measurement_theta_max 29.80
_cell_measurement_theta_min 2.41
_cell_volume 3631.4(3)
_computing_cell_refinement 'Bruker SAINT'
_computing_data_collection 'Bruker APEX2'
_computing_data_reduction 'Bruker SAINT'
_computing_molecular_graphics 'Bruker SHELXTL'
_computing_publication_material 'Bruker SHELXTL'
_computing_structure_refinement 'SHELXL-97 (Sheldrick, 2008)'
_computing_structure_solution 'SHELXS-97 (Sheldrick, 2008)'
_diffrn_ambient_temperature 100(2)
_diffrn_measured_fraction_theta_full 0.997
_diffrn_measured_fraction_theta_max 0.997
_diffrn_measurement_device_type 'Bruker APEX-II CCD'
_diffrn_measurement_method '\f and \w scans'
_diffrn_radiation_monochromator graphite
_diffrn_radiation_source 'fine-focus sealed tube'
_diffrn_radiation_type MoK\a
_diffrn_radiation_wavelength 0.71073
_diffrn_reflns_av_R_equivalents 0.0662
_diffrn_reflns_av_sigmaI/netI 0.0228
_diffrn_reflns_limit_h_max 23
_diffrn_reflns_limit_h_min -23
_diffrn_reflns_limit_k_max 18
_diffrn_reflns_limit_k_min -18
_diffrn_reflns_limit_l_max 25
_diffrn_reflns_limit_l_min -25
_diffrn_reflns_number 250484
_diffrn_reflns_theta_full 30.14
_diffrn_reflns_theta_max 30.14
_diffrn_reflns_theta_min 2.31
_exptl_absorpt_coefficient_mu 0.177
_exptl_absorpt_correction_T_max 0.9860
_exptl_absorpt_correction_T_min 0.9621
_exptl_absorpt_correction_type multi-scan
_exptl_absorpt_process_details SADABS
_exptl_crystal_colour colorless
_exptl_crystal_density_diffrn 1.300
_exptl_crystal_density_method 'not measured'
_exptl_crystal_description block
_exptl_crystal_F_000 1520
_exptl_crystal_size_max 0.22
_exptl_crystal_size_mid 0.10
_exptl_crystal_size_min 0.08
_refine_diff_density_max 0.504
_refine_diff_density_min -0.430
_refine_diff_density_rms 0.055
_refine_ls_extinction_method none
_refine_ls_goodness_of_fit_ref 1.054
_refine_ls_hydrogen_treatment constr
_refine_ls_matrix_type full
_refine_ls_number_parameters 435
_refine_ls_number_reflns 10707
_refine_ls_number_restraints 0
_refine_ls_restrained_S_all 1.054
_refine_ls_R_factor_all 0.0505
_refine_ls_R_factor_gt 0.0382
_refine_ls_shift/su_max 0.001
_refine_ls_shift/su_mean 0.000
_refine_ls_structure_factor_coef Fsqd
_refine_ls_weighting_details 'calc w=1/[\s^2^(Fo^2^)+(0.0395P)^2^+2.3332P] where P=(Fo^2^+2Fc^2^)/3'
_refine_ls_weighting_scheme calc
_refine_ls_wR_factor_gt 0.0930
_refine_ls_wR_factor_ref 0.1012
_reflns_number_gt 8745
_reflns_number_total 10707
_reflns_threshold_expression >2sigma(I)
_cod_data_source_file jo502567j_si_002.cif
_cod_data_source_block reqi871
_cod_depositor_comments
;
The following automatic conversions were performed:

'_chemical_melting_point' value '121-122' was changed to '121.5(5)' -
the average value was taken and precision was estimated.

Automatic conversion script
Id: cif_fix_values 3008 2015-01-20 13:52:24Z robertas 
;
_cod_original_sg_symbol_H-M P21/c
_cod_database_code 4030553

loop_
_symmetry_equiv_pos_as_xyz
'x, y, z'
'-x, y+1/2, -z+1/2'
'-x, -y, -z'
'x, -y-1/2, z-1/2'

loop_
_atom_site_label
_atom_site_type_symbol
_atom_site_fract_x
_atom_site_fract_y
_atom_site_fract_z
_atom_site_U_iso_or_equiv
_atom_site_adp_type
_atom_site_occupancy
_atom_site_symmetry_multiplicity
_atom_site_calc_flag
_atom_site_refinement_flags
P1 P 0.42006(2) 0.63399(2) 0.428819(19) 0.01462(7) Uani 1 1 d .
O1 O 0.29255(6) 0.88846(7) 0.40438(5) 0.01872(18) Uani 1 1 d .
O2 O 0.38223(6) 0.80112(7) 0.51000(5) 0.01770(18) Uani 1 1 d .
O3 O 0.50544(6) 0.67132(7) 0.49312(5) 0.01799(18) Uani 1 1 d .
O4 O 0.29013(6) 0.52169(8) 0.43791(7) 0.0252(2) Uani 1 1 d .
H4 H 0.2975 0.4692 0.4135 0.038 Uiso 1 1 calc R
O5 O 0.43335(6) 0.57402(7) 0.36433(6) 0.02011(19) Uani 1 1 d .
N1 N 0.35922(6) 0.73872(8) 0.38871(6) 0.01418(19) Uani 1 1 d .
C1 C 0.30655(8) 0.73620(9) 0.30292(7) 0.0149(2) Uani 1 1 d .
H1 H 0.3281 0.6762 0.2801 0.018 Uiso 1 1 calc R
C2 C 0.21328(8) 0.71217(11) 0.29134(8) 0.0206(3) Uani 1 1 d .
H2A H 0.2090 0.6419 0.3117 0.025 Uiso 1 1 calc R
H2B H 0.1917 0.7624 0.3215 0.025 Uiso 1 1 calc R
C3 C 0.15904(9) 0.71810(12) 0.20463(9) 0.0260(3) Uani 1 1 d .
H3A H 0.0993 0.6977 0.1972 0.031 Uiso 1 1 calc R
H3B H 0.1817 0.6697 0.1740 0.031 Uiso 1 1 calc R
C4 C 0.16056(9) 0.82831(13) 0.17504(9) 0.0295(3) Uani 1 1 d .
H4A H 0.1321 0.8295 0.1169 0.035 Uiso 1 1 calc R
H4B H 0.1274 0.8737 0.1982 0.035 Uiso 1 1 calc R
C5 C 0.25015(9) 0.87088(10) 0.19572(8) 0.0202(2) Uani 1 1 d .
C6 C 0.26533(10) 0.95348(11) 0.15208(8) 0.0248(3) Uani 1 1 d .
H6 H 0.2191 0.9806 0.1091 0.030 Uiso 1 1 calc R
C7 C 0.34575(10) 0.99660(11) 0.16978(8) 0.0244(3) Uani 1 1 d .
H7 H 0.3544 1.0532 0.1397 0.029 Uiso 1 1 calc R
C8 C 0.41388(9) 0.95658(10) 0.23183(8) 0.0214(3) Uani 1 1 d .
H8 H 0.4696 0.9854 0.2444 0.026 Uiso 1 1 calc R
C9 C 0.40009(8) 0.87429(10) 0.27528(8) 0.0177(2) Uani 1 1 d .
H9 H 0.4470 0.8466 0.3173 0.021 Uiso 1 1 calc R
C10 C 0.31875(8) 0.83133(9) 0.25856(7) 0.0148(2) Uani 1 1 d .
C11 C 0.34014(8) 0.81726(9) 0.43315(7) 0.0151(2) Uani 1 1 d .
C12 C 0.37282(8) 0.87303(10) 0.57072(7) 0.0157(2) Uani 1 1 d .
C13 C 0.42989(9) 0.82272(11) 0.64657(7) 0.0207(3) Uani 1 1 d .
H13A H 0.4073 0.7541 0.6518 0.031 Uiso 1 1 calc R
H13B H 0.4312 0.8659 0.6917 0.031 Uiso 1 1 calc R
H13C H 0.4881 0.8157 0.6453 0.031 Uiso 1 1 calc R
C14 C 0.40561(9) 0.97967(10) 0.56017(8) 0.0215(3) Uani 1 1 d .
H14A H 0.4654 0.9745 0.5629 0.032 Uiso 1 1 calc R
H14B H 0.4021 1.0257 0.6022 0.032 Uiso 1 1 calc R
H14C H 0.3706 1.0078 0.5087 0.032 Uiso 1 1 calc R
C15 C 0.28038(9) 0.87480(11) 0.56714(8) 0.0226(3) Uani 1 1 d .
H15A H 0.2622 0.8044 0.5742 0.034 Uiso 1 1 calc R
H15B H 0.2439 0.9017 0.5157 0.034 Uiso 1 1 calc R
H15C H 0.2753 0.9195 0.6092 0.034 Uiso 1 1 calc R
C16 C 0.56681(9) 0.73153(12) 0.47104(9) 0.0274(3) Uani 1 1 d .
H16A H 0.6159 0.7482 0.5184 0.041 Uiso 1 1 calc R
H16B H 0.5398 0.7958 0.4454 0.041 Uiso 1 1 calc R
H16C H 0.5864 0.6915 0.4343 0.041 Uiso 1 1 calc R
C17 C 0.37075(8) 0.56033(10) 0.48682(8) 0.0203(2) Uani 1 1 d .
H17A H 0.4085 0.5019 0.5129 0.024 Uiso 1 1 calc R
H17B H 0.3630 0.6050 0.5285 0.024 Uiso 1 1 calc R
P2 P 0.30464(2) 0.29394(2) 0.288479(18) 0.01418(7) Uani 1 1 d .
O6 O 0.28695(6) 0.24958(8) 0.12534(6) 0.0219(2) Uani 1 1 d .
O7 O 0.14841(6) 0.30239(8) 0.07714(5) 0.01908(18) Uani 1 1 d .
O8 O 0.34553(6) 0.18289(7) 0.30133(6) 0.01837(18) Uani 1 1 d .
O9 O 0.35605(6) 0.46387(7) 0.23560(6) 0.02173(19) Uani 1 1 d .
H9A H 0.3711 0.5078 0.2722 0.033 Uiso 1 1 calc R
O10 O 0.28259(6) 0.33477(7) 0.35560(5) 0.01849(18) Uani 1 1 d .
N2 N 0.21404(6) 0.29130(8) 0.20814(6) 0.0159(2) Uani 1 1 d .
C18 C 0.13043(8) 0.31753(10) 0.21718(8) 0.0177(2) Uani 1 1 d .
H18 H 0.1383 0.3049 0.2740 0.021 Uiso 1 1 calc R
C19 C 0.10937(9) 0.43237(11) 0.20242(9) 0.0243(3) Uani 1 1 d .
H19A H 0.1519 0.4742 0.2436 0.029 Uiso 1 1 calc R
H19B H 0.1121 0.4526 0.1504 0.029 Uiso 1 1 calc R
C20 C 0.01982(9) 0.45300(12) 0.20414(10) 0.0282(3) Uani 1 1 d .
H20A H 0.0159 0.4284 0.2548 0.034 Uiso 1 1 calc R
H20B H 0.0081 0.5284 0.1999 0.034 Uiso 1 1 calc R
C21 C -0.04590(9) 0.39695(12) 0.13571(10) 0.0268(3) Uani 1 1 d .
H21A H -0.1030 0.4030 0.1412 0.032 Uiso 1 1 calc R
H21B H -0.0490 0.4309 0.0856 0.032 Uiso 1 1 calc R
C22 C -0.02466(8) 0.28395(11) 0.13201(8) 0.0200(2) Uani 1 1 d .
C23 C -0.08894(8) 0.21554(11) 0.08908(8) 0.0229(3) Uani 1 1 d .
H23 H -0.1453 0.2414 0.0635 0.027 Uiso 1 1 calc R
C24 C -0.07317(9) 0.11162(12) 0.08274(9) 0.0246(3) Uani 1 1 d .
H24 H -0.1179 0.0666 0.0530 0.030 Uiso 1 1 calc R
C25 C 0.00911(9) 0.07379(11) 0.12059(9) 0.0239(3) Uani 1 1 d .
H25 H 0.0210 0.0024 0.1169 0.029 Uiso 1 1 calc R
C26 C 0.07369(8) 0.14015(10) 0.16373(8) 0.0205(2) Uani 1 1 d .
H26 H 0.1296 0.1134 0.1899 0.025 Uiso 1 1 calc R
C27 C 0.05832(8) 0.24559(10) 0.16952(8) 0.0175(2) Uani 1 1 d .
C28 C 0.22157(8) 0.27849(10) 0.13423(7) 0.0167(2) Uani 1 1 d .
C29 C 0.13559(9) 0.27770(11) -0.00623(8) 0.0220(3) Uani 1 1 d .
C30 C 0.19192(10) 0.34668(13) -0.03528(9) 0.0273(3) Uani 1 1 d .
H30A H 0.2522 0.3283 -0.0082 0.041 Uiso 1 1 calc R
H30B H 0.1828 0.4192 -0.0241 0.041 Uiso 1 1 calc R
H30C H 0.1774 0.3373 -0.0924 0.041 Uiso 1 1 calc R
C31 C 0.15095(12) 0.16336(13) -0.01571(9) 0.0345(4) Uani 1 1 d .
H31A H 0.2117 0.1474 0.0112 0.052 Uiso 1 1 calc R
H31B H 0.1349 0.1467 -0.0720 0.052 Uiso 1 1 calc R
H31C H 0.1162 0.1221 0.0075 0.052 Uiso 1 1 calc R
C32 C 0.04213(10) 0.30477(17) -0.04669(9) 0.0388(4) Uani 1 1 d .
H32A H 0.0067 0.2597 -0.0267 0.058 Uiso 1 1 calc R
H32B H 0.0265 0.2949 -0.1038 0.058 Uiso 1 1 calc R
H32C H 0.0326 0.3772 -0.0357 0.058 Uiso 1 1 calc R
C33 C 0.31235(10) 0.10014(10) 0.33591(8) 0.0225(3) Uani 1 1 d .
H33A H 0.3468 0.0376 0.3390 0.034 Uiso 1 1 calc R
H33B H 0.2527 0.0863 0.3031 0.034 Uiso 1 1 calc R
H33C H 0.3150 0.1202 0.3891 0.034 Uiso 1 1 calc R
C34 C 0.38669(8) 0.36501(10) 0.26620(8) 0.0177(2) Uani 1 1 d .
H34A H 0.4375 0.3729 0.3148 0.021 Uiso 1 1 calc R
H34B H 0.4044 0.3261 0.2270 0.021 Uiso 1 1 calc R

loop_
_atom_site_aniso_label
_atom_site_aniso_U_11
_atom_site_aniso_U_22
_atom_site_aniso_U_33
_atom_site_aniso_U_23
_atom_site_aniso_U_13
_atom_site_aniso_U_12
P1 0.01428(14) 0.01204(14) 0.01667(14) 0.00005(11) 0.00423(11) 0.00123(11)
O1 0.0223(4) 0.0160(4) 0.0172(4) 0.0010(3) 0.0058(3) 0.0049(3)
O2 0.0244(5) 0.0151(4) 0.0125(4) -0.0001(3) 0.0050(3) 0.0050(3)
O3 0.0152(4) 0.0182(4) 0.0183(4) 0.0005(3) 0.0030(3) 0.0004(3)
O4 0.0208(5) 0.0190(5) 0.0378(6) -0.0047(4) 0.0127(4) -0.0028(4)
O5 0.0197(4) 0.0177(4) 0.0222(4) -0.0041(4) 0.0062(4) 0.0035(3)
N1 0.0154(5) 0.0130(5) 0.0130(4) -0.0005(4) 0.0034(4) 0.0014(4)
C1 0.0151(5) 0.0145(5) 0.0135(5) -0.0005(4) 0.0029(4) 0.0000(4)
C2 0.0165(6) 0.0234(6) 0.0202(6) 0.0008(5) 0.0041(5) -0.0050(5)
C3 0.0191(6) 0.0301(7) 0.0231(7) 0.0011(5) -0.0001(5) -0.0059(5)
C4 0.0191(6) 0.0340(8) 0.0282(7) 0.0091(6) -0.0010(5) 0.0005(6)
C5 0.0216(6) 0.0196(6) 0.0176(6) 0.0010(5) 0.0046(5) 0.0021(5)
C6 0.0314(7) 0.0219(7) 0.0191(6) 0.0049(5) 0.0059(5) 0.0046(5)
C7 0.0384(8) 0.0162(6) 0.0233(6) 0.0011(5) 0.0166(6) -0.0007(5)
C8 0.0258(6) 0.0178(6) 0.0255(6) -0.0043(5) 0.0153(5) -0.0032(5)
C9 0.0182(6) 0.0168(6) 0.0194(6) -0.0019(5) 0.0080(5) 0.0006(4)
C10 0.0179(5) 0.0135(5) 0.0139(5) -0.0014(4) 0.0066(4) 0.0013(4)
C11 0.0172(5) 0.0134(5) 0.0152(5) -0.0002(4) 0.0062(4) -0.0003(4)
C12 0.0195(6) 0.0150(5) 0.0132(5) -0.0016(4) 0.0064(4) 0.0012(4)
C13 0.0248(6) 0.0210(6) 0.0151(6) 0.0018(5) 0.0054(5) 0.0030(5)
C14 0.0277(7) 0.0166(6) 0.0199(6) -0.0005(5) 0.0079(5) -0.0033(5)
C15 0.0199(6) 0.0269(7) 0.0219(6) -0.0023(5) 0.0085(5) -0.0004(5)
C16 0.0192(6) 0.0275(7) 0.0298(7) 0.0068(6) 0.0011(5) -0.0080(5)
C17 0.0212(6) 0.0159(6) 0.0240(6) 0.0032(5) 0.0079(5) 0.0004(5)
P2 0.01426(14) 0.01317(14) 0.01436(14) -0.00020(11) 0.00396(11) -0.00061(11)
O6 0.0188(4) 0.0287(5) 0.0188(4) -0.0024(4) 0.0072(4) 0.0035(4)
O7 0.0153(4) 0.0259(5) 0.0144(4) 0.0004(4) 0.0030(3) -0.0007(4)
O8 0.0195(4) 0.0146(4) 0.0223(4) 0.0029(3) 0.0089(4) 0.0015(3)
O9 0.0274(5) 0.0161(4) 0.0186(4) 0.0025(3) 0.0040(4) -0.0026(4)
O10 0.0212(4) 0.0189(4) 0.0148(4) -0.0021(3) 0.0055(3) -0.0011(4)
N2 0.0131(4) 0.0189(5) 0.0155(5) -0.0019(4) 0.0047(4) -0.0001(4)
C18 0.0147(5) 0.0186(6) 0.0208(6) -0.0027(5) 0.0075(5) 0.0004(4)
C19 0.0208(6) 0.0178(6) 0.0338(7) -0.0053(5) 0.0090(5) 0.0001(5)
C20 0.0255(7) 0.0225(7) 0.0383(8) -0.0068(6) 0.0133(6) 0.0047(5)
C21 0.0183(6) 0.0232(7) 0.0386(8) 0.0004(6) 0.0093(6) 0.0055(5)
C22 0.0162(6) 0.0213(6) 0.0239(6) 0.0018(5) 0.0089(5) 0.0009(5)
C23 0.0140(5) 0.0288(7) 0.0255(7) 0.0026(5) 0.0064(5) 0.0002(5)
C24 0.0197(6) 0.0264(7) 0.0270(7) -0.0011(5) 0.0071(5) -0.0068(5)
C25 0.0236(6) 0.0186(6) 0.0287(7) 0.0008(5) 0.0079(5) -0.0023(5)
C26 0.0175(6) 0.0191(6) 0.0237(6) 0.0021(5) 0.0056(5) 0.0007(5)
C27 0.0148(5) 0.0196(6) 0.0194(6) 0.0004(5) 0.0077(4) -0.0009(4)
C28 0.0161(5) 0.0167(6) 0.0164(5) -0.0013(4) 0.0044(4) -0.0017(4)
C29 0.0228(6) 0.0285(7) 0.0131(5) 0.0007(5) 0.0040(5) -0.0073(5)
C30 0.0275(7) 0.0325(8) 0.0237(7) 0.0036(6) 0.0110(6) -0.0061(6)
C31 0.0524(10) 0.0291(8) 0.0212(7) -0.0070(6) 0.0117(7) -0.0121(7)
C32 0.0209(7) 0.0673(12) 0.0215(7) 0.0083(7) -0.0011(6) -0.0079(7)
C33 0.0325(7) 0.0153(6) 0.0230(6) 0.0031(5) 0.0137(6) 0.0002(5)
C34 0.0165(5) 0.0156(6) 0.0200(6) -0.0001(5) 0.0052(5) -0.0022(4)

loop_
_atom_type_symbol
_atom_type_description
_atom_type_scat_dispersion_real
_atom_type_scat_dispersion_imag
_atom_type_scat_source
C C 0.0033 0.0016 'International Tables Vol C Tables 4.2.6.8 and 6.1.1.4'
H H 0.0000 0.0000 'International Tables Vol C Tables 4.2.6.8 and 6.1.1.4'
N N 0.0061 0.0033 'International Tables Vol C Tables 4.2.6.8 and 6.1.1.4'
O O 0.0106 0.0060 'International Tables Vol C Tables 4.2.6.8 and 6.1.1.4'
P P 0.1023 0.0942 'International Tables Vol C Tables 4.2.6.8 and 6.1.1.4'

loop_
_geom_angle_atom_site_label_1
_geom_angle_atom_site_label_2
_geom_angle_atom_site_label_3
_geom_angle
O5 P1 O3 113.64(5)
O5 P1 N1 108.18(5)
O3 P1 N1 108.98(5)
O5 P1 C17 113.66(6)
O3 P1 C17 102.09(6)
N1 P1 C17 110.13(6)
C11 O2 C12 121.12(9)
C16 O3 P1 120.48(9)
C17 O4 H4 109.5
C11 N1 C1 116.30(10)
C11 N1 P1 123.75(8)
C1 N1 P1 118.39(8)
N1 C1 C10 113.06(10)
N1 C1 C2 110.60(10)
C10 C1 C2 114.06(10)
N1 C1 H1 106.2
C10 C1 H1 106.2
C2 C1 H1 106.2
C3 C2 C1 110.28(11)
C3 C2 H2A 109.6
C1 C2 H2A 109.6
C3 C2 H2B 109.6
C1 C2 H2B 109.6
H2A C2 H2B 108.1
C2 C3 C4 109.47(12)
C2 C3 H3A 109.8
C4 C3 H3A 109.8
C2 C3 H3B 109.8
C4 C3 H3B 109.8
H3A C3 H3B 108.2
C5 C4 C3 112.84(12)
C5 C4 H4A 109.0
C3 C4 H4A 109.0
C5 C4 H4B 109.0
C3 C4 H4B 109.0
H4A C4 H4B 107.8
C10 C5 C6 118.65(12)
C10 C5 C4 121.80(12)
C6 C5 C4 119.54(12)
C7 C6 C5 121.73(13)
C7 C6 H6 119.1
C5 C6 H6 119.1
C6 C7 C8 119.46(13)
C6 C7 H7 120.3
C8 C7 H7 120.3
C9 C8 C7 119.55(13)
C9 C8 H8 120.2
C7 C8 H8 120.2
C8 C9 C10 121.33(12)
C8 C9 H9 119.3
C10 C9 H9 119.3
C9 C10 C5 119.26(12)
C9 C10 C1 120.26(11)
C5 C10 C1 120.21(11)
O1 C11 O2 126.57(11)
O1 C11 N1 123.50(11)
O2 C11 N1 109.94(10)
O2 C12 C15 109.95(10)
O2 C12 C13 101.84(9)
C15 C12 C13 110.76(11)
O2 C12 C14 109.96(10)
C15 C12 C14 112.57(11)
C13 C12 C14 111.24(11)
C12 C13 H13A 109.5
C12 C13 H13B 109.5
H13A C13 H13B 109.5
C12 C13 H13C 109.5
H13A C13 H13C 109.5
H13B C13 H13C 109.5
C12 C14 H14A 109.5
C12 C14 H14B 109.5
H14A C14 H14B 109.5
C12 C14 H14C 109.5
H14A C14 H14C 109.5
H14B C14 H14C 109.5
C12 C15 H15A 109.5
C12 C15 H15B 109.5
H15A C15 H15B 109.5
C12 C15 H15C 109.5
H15A C15 H15C 109.5
H15B C15 H15C 109.5
O3 C16 H16A 109.5
O3 C16 H16B 109.5
H16A C16 H16B 109.5
O3 C16 H16C 109.5
H16A C16 H16C 109.5
H16B C16 H16C 109.5
O4 C17 P1 110.22(9)
O4 C17 H17A 109.6
P1 C17 H17A 109.6
O4 C17 H17B 109.6
P1 C17 H17B 109.6
H17A C17 H17B 108.1
O10 P2 O8 114.97(5)
O10 P2 N2 108.04(5)
O8 P2 N2 108.68(5)
O10 P2 C34 114.96(6)
O8 P2 C34 100.13(5)
N2 P2 C34 109.76(6)
C28 O7 C29 120.62(10)
C33 O8 P2 122.07(8)
C34 O9 H9A 109.5
C28 N2 C18 121.77(10)
C28 N2 P2 118.37(8)
C18 N2 P2 119.27(8)
N2 C18 C27 112.36(10)
N2 C18 C19 111.56(11)
C27 C18 C19 113.90(11)
N2 C18 H18 106.1
C27 C18 H18 106.1
C19 C18 H18 106.1
C20 C19 C18 109.47(12)
C20 C19 H19A 109.8
C18 C19 H19A 109.8
C20 C19 H19B 109.8
C18 C19 H19B 109.8
H19A C19 H19B 108.2
C21 C20 C19 109.51(12)
C21 C20 H20A 109.8
C19 C20 H20A 109.8
C21 C20 H20B 109.8
C19 C20 H20B 109.8
H20A C20 H20B 108.2
C22 C21 C20 112.52(12)
C22 C21 H21A 109.1
C20 C21 H21A 109.1
C22 C21 H21B 109.1
C20 C21 H21B 109.1
H21A C21 H21B 107.8
C23 C22 C27 118.79(13)
C23 C22 C21 119.37(12)
C27 C22 C21 121.83(12)
C24 C23 C22 122.02(13)
C24 C23 H23 119.0
C22 C23 H23 119.0
C23 C24 C25 118.96(13)
C23 C24 H24 120.5
C25 C24 H24 120.5
C26 C25 C24 119.98(13)
C26 C25 H25 120.0
C24 C25 H25 120.0
C25 C26 C27 121.29(12)
C25 C26 H26 119.4
C27 C26 H26 119.4
C26 C27 C22 118.96(12)
C26 C27 C18 120.50(11)
C22 C27 C18 120.54(12)
O6 C28 O7 126.26(12)
O6 C28 N2 123.03(11)
O7 C28 N2 110.70(10)
O7 C29 C30 109.65(11)
O7 C29 C32 101.79(12)
C30 C29 C32 110.66(13)
O7 C29 C31 110.70(11)
C30 C29 C31 112.70(13)
C32 C29 C31 110.81(14)
C29 C30 H30A 109.5
C29 C30 H30B 109.5
H30A C30 H30B 109.5
C29 C30 H30C 109.5
H30A C30 H30C 109.5
H30B C30 H30C 109.5
C29 C31 H31A 109.5
C29 C31 H31B 109.5
H31A C31 H31B 109.5
C29 C31 H31C 109.5
H31A C31 H31C 109.5
H31B C31 H31C 109.5
C29 C32 H32A 109.5
C29 C32 H32B 109.5
H32A C32 H32B 109.5
C29 C32 H32C 109.5
H32A C32 H32C 109.5
H32B C32 H32C 109.5
O8 C33 H33A 109.5
O8 C33 H33B 109.5
H33A C33 H33B 109.5
O8 C33 H33C 109.5
H33A C33 H33C 109.5
H33B C33 H33C 109.5
O9 C34 P2 110.40(9)
O9 C34 H34A 109.6
P2 C34 H34A 109.6
O9 C34 H34B 109.6
P2 C34 H34B 109.6
H34A C34 H34B 108.1

loop_
_geom_bond_atom_site_label_1
_geom_bond_atom_site_label_2
_geom_bond_distance
P1 O5 1.4755(10)
P1 O3 1.5667(9)
P1 N1 1.6938(11)
P1 C17 1.8060(13)
O1 C11 1.2069(15)
O2 C11 1.3356(15)
O2 C12 1.4843(14)
O3 C16 1.4435(17)
O4 C17 1.4165(16)
O4 H4 0.8400
N1 C11 1.3951(15)
N1 C1 1.4920(15)
C1 C10 1.5171(17)
C1 C2 1.5229(17)
C1 H1 1.0000
C2 C3 1.5135(19)
C2 H2A 0.9900
C2 H2B 0.9900
C3 C4 1.523(2)
C3 H3A 0.9900
C3 H3B 0.9900
C4 C5 1.508(2)
C4 H4A 0.9900
C4 H4B 0.9900
C5 C10 1.3976(17)
C5 C6 1.3989(19)
C6 C7 1.380(2)
C6 H6 0.9500
C7 C8 1.388(2)
C7 H7 0.9500
C8 C9 1.3852(18)
C8 H8 0.9500
C9 C10 1.3946(17)
C9 H9 0.9500
C12 C15 1.5156(18)
C12 C13 1.5156(17)
C12 C14 1.5167(18)
C13 H13A 0.9800
C13 H13B 0.9800
C13 H13C 0.9800
C14 H14A 0.9800
C14 H14B 0.9800
C14 H14C 0.9800
C15 H15A 0.9800
C15 H15B 0.9800
C15 H15C 0.9800
C16 H16A 0.9800
C16 H16B 0.9800
C16 H16C 0.9800
C17 H17A 0.9900
C17 H17B 0.9900
P2 O10 1.4775(9)
P2 O8 1.5692(9)
P2 N2 1.6916(11)
P2 C34 1.8002(13)
O6 C28 1.2106(15)
O7 C28 1.3303(15)
O7 C29 1.4784(16)
O8 C33 1.4393(16)
O9 C34 1.4139(15)
O9 H9A 0.8400
N2 C28 1.3907(16)
N2 C18 1.4929(15)
C18 C27 1.5253(18)
C18 C19 1.5256(19)
C18 H18 1.0000
C19 C20 1.5228(19)
C19 H19A 0.9900
C19 H19B 0.9900
C20 C21 1.519(2)
C20 H20A 0.9900
C20 H20B 0.9900
C21 C22 1.5079(19)
C21 H21A 0.9900
C21 H21B 0.9900
C22 C23 1.3965(19)
C22 C27 1.4003(18)
C23 C24 1.379(2)
C23 H23 0.9500
C24 C25 1.389(2)
C24 H24 0.9500
C25 C26 1.3838(19)
C25 H25 0.9500
C26 C27 1.3956(18)
C26 H26 0.9500
C29 C30 1.5108(19)
C29 C32 1.512(2)
C29 C31 1.518(2)
C30 H30A 0.9800
C30 H30B 0.9800
C30 H30C 0.9800
C31 H31A 0.9800
C31 H31B 0.9800
C31 H31C 0.9800
C32 H32A 0.9800
C32 H32B 0.9800
C32 H32C 0.9800
C33 H33A 0.9800
C33 H33B 0.9800
C33 H33C 0.9800
C34 H34A 0.9900
C34 H34B 0.9900

loop_
_geom_torsion_atom_site_label_1
_geom_torsion_atom_site_label_2
_geom_torsion_atom_site_label_3
_geom_torsion_atom_site_label_4
_geom_torsion
O5 P1 O3 C16 55.22(12)
N1 P1 O3 C16 -65.49(11)
C17 P1 O3 C16 178.03(10)
O5 P1 N1 C11 -174.33(10)
O3 P1 N1 C11 -50.32(11)
C17 P1 N1 C11 60.90(11)
O5 P1 N1 C1 20.46(10)
O3 P1 N1 C1 144.47(9)
C17 P1 N1 C1 -104.31(10)
C11 N1 C1 C10 64.05(13)
P1 N1 C1 C10 -129.64(9)
C11 N1 C1 C2 -65.25(13)
P1 N1 C1 C2 101.06(11)
N1 C1 C2 C3 175.54(11)
C10 C1 C2 C3 46.78(15)
C1 C2 C3 C4 -63.33(16)
C2 C3 C4 C5 50.60(17)
C3 C4 C5 C10 -22.7(2)
C3 C4 C5 C6 158.48(13)
C10 C5 C6 C7 -0.3(2)
C4 C5 C6 C7 178.56(14)
C5 C6 C7 C8 0.8(2)
C6 C7 C8 C9 -0.3(2)
C7 C8 C9 C10 -0.73(19)
C8 C9 C10 C5 1.25(18)
C8 C9 C10 C1 175.39(11)
C6 C5 C10 C9 -0.74(19)
C4 C5 C10 C9 -179.53(13)
C6 C5 C10 C1 -174.88(12)
C4 C5 C10 C1 6.33(19)
N1 C1 C10 C9 40.03(15)
C2 C1 C10 C9 167.54(11)
N1 C1 C10 C5 -145.89(11)
C2 C1 C10 C5 -18.38(16)
C12 O2 C11 O1 0.82(19)
C12 O2 C11 N1 -179.48(10)
C1 N1 C11 O1 -9.83(17)
P1 N1 C11 O1 -175.32(10)
C1 N1 C11 O2 170.46(10)
P1 N1 C11 O2 4.96(14)
C11 O2 C12 C15 61.55(14)
C11 O2 C12 C13 179.03(11)
C11 O2 C12 C14 -62.94(14)
O5 P1 C17 O4 -58.62(10)
O3 P1 C17 O4 178.59(9)
N1 P1 C17 O4 62.94(10)
O10 P2 O8 C33 43.78(11)
N2 P2 O8 C33 -77.42(11)
C34 P2 O8 C33 167.56(10)
O10 P2 N2 C28 165.51(9)
O8 P2 N2 C28 -69.13(10)
C34 P2 N2 C28 39.45(11)
O10 P2 N2 C18 -5.90(11)
O8 P2 N2 C18 119.47(9)
C34 P2 N2 C18 -131.95(10)
C28 N2 C18 C27 50.55(16)
P2 N2 C18 C27 -138.35(9)
C28 N2 C18 C19 -78.78(15)
P2 N2 C18 C19 92.33(12)
N2 C18 C19 C20 174.33(11)
C27 C18 C19 C20 45.82(16)
C18 C19 C20 C21 -65.02(16)
C19 C20 C21 C22 51.38(17)
C20 C21 C22 C23 161.09(13)
C20 C21 C22 C27 -19.90(19)
C27 C22 C23 C24 0.2(2)
C21 C22 C23 C24 179.19(14)
C22 C23 C24 C25 0.4(2)
C23 C24 C25 C26 -0.1(2)
C24 C25 C26 C27 -0.7(2)
C25 C26 C27 C22 1.2(2)
C25 C26 C27 C18 -179.83(12)
C23 C22 C27 C26 -0.93(19)
C21 C22 C27 C26 -179.95(13)
C23 C22 C27 C18 -179.87(12)
C21 C22 C27 C18 1.12(19)
N2 C18 C27 C26 38.47(16)
C19 C18 C27 C26 166.57(12)
N2 C18 C27 C22 -142.61(12)
C19 C18 C27 C22 -14.51(17)
C29 O7 C28 O6 10.9(2)
C29 O7 C28 N2 -169.26(10)
C18 N2 C28 O6 -174.21(12)
P2 N2 C28 O6 14.61(17)
C18 N2 C28 O7 5.95(16)
P2 N2 C28 O7 -165.23(8)
C28 O7 C29 C30 -70.05(15)
C28 O7 C29 C32 172.74(12)
C28 O7 C29 C31 54.91(16)
O10 P2 C34 O9 -68.80(10)
O8 P2 C34 O9 167.41(8)
N2 P2 C34 O9 53.21(10)
